data_7039149
loop_
_publ_author_name
'Braum\"uller, Markus'
'Schulz, Martin'
'Staniszewska, Magdalena'
'Sorsche, Dieter'
'Wunderlin, Markus'
'Popp, J\"urgen'
'Guthmuller, Julien'
'Dietzek, Benjamin'
'Rau, Sven'

_publ_section_title
;
 Synthesis and characterization of ruthenium and rhenium dyes with
 phosphonate anchoring groups.
;
_journal_issue 22
_journal_name_full 'Dalton transactions (Cambridge, England : 2003)'
_journal_page_first 9216
_journal_page_last 9228
_journal_paper_doi 10.1039/c6dt01047d
_journal_volume 45
_journal_year 2016
_chemical_formula_moiety 'C15 H14 Br N2 O9 P2 Re, 2(C H4 O)'
_chemical_formula_sum 'C17 H22 Br N2 O11 P2 Re'
_chemical_formula_weight 758.41
_chemical_name_common Re-L0_OH
_space_group_IT_number 2
_symmetry_cell_setting triclinic
_symmetry_Int_Tables_number 2
_symmetry_space_group_name_Hall '-P 1'
_symmetry_space_group_name_H-M 'P -1'
_atom_sites_solution_hydrogens geom
_audit_creation_date 2016-03-14T18:29:21-00:00
_audit_creation_method 'WinGX routine CIF_UPDATE'
_audit_update_record
;
2016-03-15 deposited with the CCDC.
2016-04-28 downloaded from the CCDC.
;
_cell_angle_alpha 68.954(4)
_cell_angle_beta 82.163(3)
_cell_angle_gamma 81.699(4)
_cell_formula_units_Z 2
_cell_length_a 6.2650(2)
_cell_length_b 14.0611(7)
_cell_length_c 15.4117(6)
_cell_measurement_reflns_used 6926
_cell_measurement_temperature 150(2)
_cell_measurement_theta_max 76.058
_cell_measurement_theta_min 3.372
_cell_volume 1248.56(9)
_computing_cell_refinement
;
        CrysAlisPro, Agilent Technologies,
        Version 1.171.36.32 (release 02-08-2013 CrysAlis171 .NET)
        (compiled Aug  2 2013,16:46:58)
;
_computing_data_collection
;
        CrysAlisPro, Agilent Technologies,
        Version 1.171.36.32 (release 02-08-2013 CrysAlis171 .NET)
        (compiled Aug  2 2013,16:46:58)
;
_computing_data_reduction
;
        CrysAlisPro, Agilent Technologies,
        Version 1.171.36.32 (release 02-08-2013 CrysAlis171 .NET)
        (compiled Aug  2 2013,16:46:58)
;
_computing_structure_refinement 'SHELXL-2013 (Sheldrick, 2013)'
_diffrn_ambient_temperature 150(2)
_diffrn_detector_area_resol_mean 10.3385
_diffrn_measured_fraction_theta_full 0.998
_diffrn_measured_fraction_theta_max 0.996
_diffrn_measurement_device_type 'SuperNova, Dual, Cu at zero, Atlas'
_diffrn_measurement_method '\w scans'
_diffrn_orient_matrix_UB_11 0.1106051
_diffrn_orient_matrix_UB_12 0.0724913
_diffrn_orient_matrix_UB_13 0.0303715
_diffrn_orient_matrix_UB_21 -0.1075414
_diffrn_orient_matrix_UB_22 0.0929805
_diffrn_orient_matrix_UB_23 -0.0750587
_diffrn_orient_matrix_UB_31 -0.1961556
_diffrn_orient_matrix_UB_32 0.0053936
_diffrn_orient_matrix_UB_33 0.0707969
_diffrn_radiation_monochromator mirror
_diffrn_radiation_probe x-ray
_diffrn_radiation_type CuK\a
_diffrn_radiation_wavelength 1.54178
_diffrn_reflns_av_R_equivalents 0.0382
_diffrn_reflns_av_unetI/netI 0.0545
_diffrn_reflns_Laue_measured_fraction_full 0.998
_diffrn_reflns_Laue_measured_fraction_max 0.996
_diffrn_reflns_limit_h_max 7
_diffrn_reflns_limit_h_min -7
_diffrn_reflns_limit_k_max 17
_diffrn_reflns_limit_k_min -17
_diffrn_reflns_limit_l_max 19
_diffrn_reflns_limit_l_min -17
_diffrn_reflns_number 11751
_diffrn_reflns_point_group_measured_fraction_full 0.998
_diffrn_reflns_point_group_measured_fraction_max 0.996
_diffrn_reflns_theta_full 67.679
_diffrn_reflns_theta_max 74.488
_diffrn_reflns_theta_min 7.432
_exptl_absorpt_coefficient_mu 13.134
_exptl_absorpt_correction_T_max 1
_exptl_absorpt_correction_T_min 0.72504
_exptl_absorpt_correction_type multi-scan
_exptl_absorpt_process_details
;
        CrysAlisPro, Agilent Technologies,
        Version 1.171.36.32 (release 02-08-2013 CrysAlis171 .NET)
        (compiled Aug  2 2013,16:46:58)
        Empirical absorption correction using spherical harmonics,
 implemented in SCALE3 ABSPACK scaling algorithm.
;
_exptl_crystal_colour orange
_exptl_crystal_density_diffrn 2.017
_exptl_crystal_description fragment
_exptl_crystal_F_000 732
_exptl_crystal_size_max 0.1982
_exptl_crystal_size_mid 0.0398
_exptl_crystal_size_min 0.0396
_refine_diff_density_max 1.196
_refine_diff_density_min -1.382
_refine_diff_density_rms 0.15
_refine_ls_extinction_method none
_refine_ls_goodness_of_fit_ref 1.086
_refine_ls_hydrogen_treatment constr
_refine_ls_matrix_type full
_refine_ls_number_parameters 333
_refine_ls_number_reflns 5093
_refine_ls_number_restraints 3
_refine_ls_restrained_S_all 1.085
_refine_ls_R_factor_all 0.0395
_refine_ls_R_factor_gt 0.0334
_refine_ls_shift/su_max 0
_refine_ls_shift/su_mean 0
_refine_ls_structure_factor_coef Fsqd
_refine_ls_weighting_details
;
 w=1/[\s^2^(Fo^2^)+(0.0432P)^2^+2.2876P]
 where P=(Fo^2^+2Fc^2^)/3
;
_refine_ls_weighting_scheme calc
_refine_ls_wR_factor_gt 0.0851
_refine_ls_wR_factor_ref 0.0871
_reflns_number_gt 4530
_reflns_number_total 5093
_reflns_threshold_expression 'I > 2\s(I)'
_cod_data_source_file c6dt01047d1.cif
_cod_data_source_block shelx_x
_cod_depositor_comments 'Adding full bibliography for 7039148--7039151.cif.'
_cod_original_cell_volume 1248.56(10)
_cod_database_code 7039149

loop_
_symmetry_equiv_pos_as_xyz
'x, y, z'
'-x, -y, -z'

loop_
_atom_site_label
_atom_site_type_symbol
_atom_site_fract_x
_atom_site_fract_y
_atom_site_fract_z
_atom_site_U_iso_or_equiv
_atom_site_adp_type
_atom_site_occupancy
_atom_site_calc_flag
_atom_site_disorder_assembly
_atom_site_disorder_group
C1 C 0.1031(8) 0.7666(4) 0.1389(3) 0.0227(9) Uani 1 d . .
H1 H 0.1395 0.8296 0.0966 0.027 Uiso 1 calc . .
C2 C 0.2095(8) 0.7219(4) 0.2199(3) 0.0227(9) Uani 1 d . .
H2 H 0.3185 0.754 0.2301 0.027 Uiso 1 calc . .
C3 C 0.1529(8) 0.6296(4) 0.2852(3) 0.0231(10) Uani 1 d . .
C4 C -0.0055(8) 0.5828(4) 0.2654(3) 0.0223(9) Uani 1 d . .
H4 H -0.0465 0.5206 0.3077 0.027 Uiso 1 calc . .
C5 C -0.1035(8) 0.6289(4) 0.1820(3) 0.0212(9) Uani 1 d . .
C6 C -0.2743(8) 0.5850(4) 0.1562(3) 0.0187(9) Uani 1 d . .
C7 C -0.5461(8) 0.6159(4) 0.0581(3) 0.0209(9) Uani 1 d . .
H7 H -0.6245 0.6607 0.0099 0.025 Uiso 1 calc . .
C8 C -0.6037(8) 0.5162(4) 0.1025(3) 0.0222(10) Uani 1 d . .
H8 H -0.7201 0.4959 0.0844 0.027 Uiso 1 calc . .
C9 C -0.4870(8) 0.4479(4) 0.1734(3) 0.0228(10) Uani 1 d . .
C10 C -0.3192(9) 0.4838(4) 0.2008(4) 0.0242(10) Uani 1 d . .
H10 H -0.2382 0.4401 0.2486 0.029 Uiso 1 calc . .
C11 C -0.5321(9) 0.3378(4) 0.2135(4) 0.0249(10) Uani 1 d . .
H11A H -0.412 0.2971 0.1924 0.03 Uiso 1 calc . .
H11B H -0.6604 0.3312 0.1881 0.03 Uiso 1 calc . .
C12 C 0.2578(9) 0.5841(4) 0.3757(4) 0.0249(10) Uani 1 d . .
H12A H 0.4138 0.5836 0.3627 0.03 Uiso 1 calc . .
H12B H 0.2248 0.5138 0.4067 0.03 Uiso 1 calc . .
C13 C -0.4337(9) 0.8445(4) -0.0979(4) 0.0275(11) Uani 1 d . .
C14 C -0.0837(9) 0.9083(4) -0.0637(4) 0.0269(11) Uani 1 d . .
C17 C 0.6917(17) 0.8775(7) 0.3192(7) 0.069(3) Uani 1 d . .
H17A H 0.6702 0.9016 0.371 0.103 Uiso 1 calc . .
H17B H 0.6056 0.9223 0.2706 0.103 Uiso 1 calc . .
H17C H 0.8419 0.8768 0.2959 0.103 Uiso 1 calc . .
C18 C 0.061(2) 0.9199(13) 0.6683(17) 0.163(10) Uani 1 d . .
H18A H -0.0711 0.9453 0.6961 0.244 Uiso 1 calc . .
H18B H 0.1317 0.9764 0.6244 0.244 Uiso 1 calc . .
H18C H 0.1543 0.881 0.7161 0.244 Uiso 1 calc . .
N1 N -0.3811(7) 0.6492(3) 0.0829(3) 0.0208(8) Uani 1 d . .
N2 N -0.0514(6) 0.7208(3) 0.1204(3) 0.0176(7) Uani 1 d . .
O1 O 0.2861(8) 0.5993(3) 0.5399(3) 0.0348(9) Uani 1 d . .
H1A H 0.3199 0.6412 0.56 0.052 Uiso 1 calc . .
O2 O -0.0771(7) 0.6599(4) 0.4719(3) 0.0348(9) Uani 1 d . .
O3 O 0.2318(7) 0.7659(3) 0.4049(3) 0.0332(9) Uani 1 d . .
H3 H 0.3623 0.7631 0.389 0.05 Uiso 1 calc . .
O4 O -0.5435(7) 0.8739(3) -0.1559(3) 0.0377(9) Uani 1 d . .
O5 O 0.0123(8) 0.9775(3) -0.1014(3) 0.0396(10) Uani 1 d . .
O7 O -0.3718(7) 0.2847(3) 0.3813(3) 0.0362(9) Uani 1 d . .
O8 O -0.7708(7) 0.3533(3) 0.3622(3) 0.0355(9) Uani 1 d . .
H8A H -0.7952 0.3365 0.4191 0.053 Uiso 1 calc . .
O9 O -0.6288(7) 0.1738(3) 0.3657(3) 0.0353(9) Uani 1 d . .
H9 H -0.7587 0.1743 0.3629 0.053 Uiso 1 calc . .
O10 O 0.6285(8) 0.7766(4) 0.3489(4) 0.0473(11) Uani 1 d . .
H10A H 0.6938 0.7397 0.3938 0.071 Uiso 1 calc . .
O11 O 0.0136(11) 0.8576(6) 0.6225(7) 0.085(2) Uani 1 d . .
H11 H 0.0743 0.8752 0.5694 0.127 Uiso 1 calc . .
P1 P 0.1636(2) 0.65608(11) 0.45187(9) 0.0255(3) Uani 1 d . .
P2 P -0.5723(2) 0.28479(10) 0.33824(9) 0.0257(3) Uani 1 d . .
Br1A Br -0.00238(9) 0.67406(5) -0.07916(4) 0.0254(2) Uani 0.926(4) d A 1
C16A C -0.4189(16) 0.8740(7) 0.0654(6) 0.0248(18) Uani 0.926(4) d A 1
O6A O -0.5172(11) 0.9225(5) 0.1055(5) 0.0293(14) Uani 0.926(4) d A 1
Br1B Br -0.438(3) 0.8910(12) 0.0976(11) 0.033(3) Uani 0.074(4) d A 2
C16B C -0.046(13) 0.725(7) -0.079(6) 0.05(2) Uiso 0.074(4) d A 2
O6B O 0.045(10) 0.681(5) -0.122(5) 0.043(16) Uiso 0.074(4) d A 2
Re1 Re -0.24331(3) 0.79228(2) 0.00221(2) 0.01950(8) Uani 1 d . .

loop_
_atom_site_aniso_label
_atom_site_aniso_U_11
_atom_site_aniso_U_22
_atom_site_aniso_U_33
_atom_site_aniso_U_23
_atom_site_aniso_U_13
_atom_site_aniso_U_12
C1 0.021(2) 0.029(2) 0.022(2) -0.011(2) 0.0006(18) -0.0076(19)
C2 0.020(2) 0.030(3) 0.022(2) -0.013(2) -0.0016(18) -0.0053(19)
C3 0.023(2) 0.030(3) 0.020(2) -0.014(2) -0.0011(18) -0.0033(19)
C4 0.026(2) 0.022(2) 0.020(2) -0.0069(18) -0.0039(19) -0.0047(19)
C5 0.020(2) 0.031(2) 0.016(2) -0.0110(19) 0.0004(17) -0.0079(19)
C6 0.019(2) 0.018(2) 0.017(2) -0.0028(17) -0.0011(17) -0.0037(17)
C7 0.016(2) 0.026(2) 0.022(2) -0.0113(19) -0.0044(17) 0.0030(17)
C8 0.018(2) 0.034(3) 0.020(2) -0.015(2) -0.0004(18) -0.0098(19)
C9 0.022(2) 0.032(3) 0.019(2) -0.015(2) 0.0045(18) -0.0052(19)
C10 0.024(2) 0.028(3) 0.024(2) -0.012(2) -0.0060(19) -0.0030(19)
C11 0.023(2) 0.031(3) 0.027(2) -0.015(2) -0.0018(19) -0.011(2)
C12 0.028(3) 0.028(2) 0.023(2) -0.012(2) -0.007(2) -0.006(2)
C13 0.029(3) 0.025(2) 0.029(3) -0.009(2) -0.006(2) -0.003(2)
C14 0.023(2) 0.030(3) 0.027(2) -0.010(2) -0.009(2) 0.007(2)
C17 0.073(6) 0.058(5) 0.072(6) -0.007(4) -0.009(5) -0.034(5)
C18 0.068(8) 0.132(13) 0.36(3) -0.172(19) -0.057(13) 0.009(8)
N1 0.022(2) 0.0212(19) 0.0210(19) -0.0090(16) 0.0000(16) -0.0065(15)
N2 0.0172(18) 0.0182(18) 0.0169(17) -0.0047(15) -0.0019(14) -0.0039(14)
O1 0.048(2) 0.036(2) 0.0252(19) -0.0108(17) -0.0136(17) -0.0091(18)
O2 0.031(2) 0.050(2) 0.0260(19) -0.0164(18) 0.0013(16) -0.0082(18)
O3 0.037(2) 0.036(2) 0.031(2) -0.0137(17) -0.0040(17) -0.0097(17)
O4 0.040(2) 0.036(2) 0.041(2) -0.0147(19) -0.0200(19) 0.0022(18)
O5 0.041(2) 0.029(2) 0.043(2) -0.0070(18) 0.0103(19) -0.0142(18)
O7 0.042(2) 0.039(2) 0.034(2) -0.0144(18) -0.0139(18) -0.0086(18)
O8 0.040(2) 0.035(2) 0.0284(19) -0.0110(17) 0.0035(17) -0.0015(18)
O9 0.037(2) 0.032(2) 0.039(2) -0.0123(18) -0.0047(18) -0.0083(17)
O10 0.040(3) 0.045(3) 0.052(3) -0.006(2) -0.010(2) -0.012(2)
O11 0.048(4) 0.062(4) 0.161(8) -0.052(5) -0.021(4) -0.011(3)
P1 0.0276(6) 0.0328(7) 0.0200(6) -0.0119(5) -0.0035(5) -0.0072(5)
P2 0.0299(7) 0.0270(6) 0.0234(6) -0.0108(5) -0.0035(5) -0.0068(5)
Br1A 0.0195(3) 0.0351(4) 0.0271(4) -0.0178(3) -0.0023(2) -0.0014(2)
C16A 0.024(4) 0.027(4) 0.022(4) -0.004(3) -0.007(3) -0.007(3)
O6A 0.029(3) 0.028(3) 0.032(3) -0.017(2) 0.010(2) -0.002(2)
Br1B 0.034(7) 0.038(8) 0.032(7) -0.015(6) 0.002(7) -0.014(5)
Re1 0.01845(12) 0.02183(12) 0.02012(12) -0.00904(8) -0.00280(7) -0.00243(7)

loop_
_atom_type_symbol
_atom_type_description
_atom_type_scat_dispersion_real
_atom_type_scat_dispersion_imag
_atom_type_scat_source
C C 0.0181 0.0091 'International Tables Vol C Tables 4.2.6.8 and 6.1.1.4'
H H 0 0 'International Tables Vol C Tables 4.2.6.8 and 6.1.1.4'
N N 0.0311 0.018 'International Tables Vol C Tables 4.2.6.8 and 6.1.1.4'
O O 0.0492 0.0322 'International Tables Vol C Tables 4.2.6.8 and 6.1.1.4'
P P 0.2955 0.4335 'International Tables Vol C Tables 4.2.6.8 and 6.1.1.4'
Br Br -0.6763 1.2805 'International Tables Vol C Tables 4.2.6.8 and 6.1.1.4'
Re Re -5.2083 5.8923 'International Tables Vol C Tables 4.2.6.8 and 6.1.1.4'

loop_
_exptl_crystal_face_index_h
_exptl_crystal_face_index_k
_exptl_crystal_face_index_l
_exptl_crystal_face_perp_dist
-3 -5 -7 0.0322
3 5 7 0.0232
-3 2 7 0.1233
3 -2 -7 0.0671
-1 7 -2 0.0194
1 -7 2 0.0232
2 9 6 0.0396
-2 -9 -6 0.0396
3 6 4 0.0269
-3 -6 -4 0.0129
-1 5 -5 0.0239
1 -5 5 0.0156

loop_
_geom_angle_atom_site_label_1
_geom_angle_atom_site_label_2
_geom_angle_atom_site_label_3
_geom_angle
N2 C1 C2 121.7(5)
C3 C2 C1 120.0(5)
C2 C3 C4 117.9(5)
C2 C3 C12 120.2(5)
C4 C3 C12 121.8(5)
C3 C4 C5 120.1(5)
N2 C5 C4 121.2(4)
N2 C5 C6 115.2(4)
C4 C5 C6 123.5(5)
N1 C6 C10 121.7(4)
N1 C6 C5 115.2(4)
C10 C6 C5 123.1(4)
N1 C7 C8 122.2(5)
C9 C8 C7 119.8(4)
C8 C9 C10 117.8(5)
C8 C9 C11 119.8(4)
C10 C9 C11 122.3(5)
C6 C10 C9 119.8(5)
C9 C11 P2 115.8(3)
C3 C12 P1 111.2(4)
O4 C13 Re1 179.4(5)
O5 C14 Re1 178.8(5)
C7 N1 C6 118.5(4)
C7 N1 Re1 124.4(3)
C6 N1 Re1 116.6(3)
C1 N2 C5 119.0(4)
C1 N2 Re1 123.4(3)
C5 N2 Re1 117.3(3)
O2 P1 O3 110.0(3)
O2 P1 O1 113.2(3)
O3 P1 O1 109.6(2)
O2 P1 C12 110.7(2)
O3 P1 C12 109.0(2)
O1 P1 C12 104.2(3)
O7 P2 O9 109.6(3)
O7 P2 O8 114.5(3)
O9 P2 O8 110.2(3)
O7 P2 C11 110.8(3)
O9 P2 C11 108.2(2)
O8 P2 C11 103.2(3)
O6A C16A Re1 177.2(7)
O6B C16B Re1 173(8)
C16A Re1 C14 88.0(3)
C16A Re1 C13 89.5(3)
C14 Re1 C13 87.2(2)
C14 Re1 C16B 84(3)
C13 Re1 C16B 87(3)
C16A Re1 N2 90.8(3)
C14 Re1 N2 98.74(18)
C13 Re1 N2 174.03(19)
C16B Re1 N2 93(3)
C16A Re1 N1 96.5(3)
C14 Re1 N1 172.05(19)
C13 Re1 N1 99.4(2)
C16B Re1 N1 91(3)
N2 Re1 N1 74.67(15)
C14 Re1 Br1B 87.7(3)
C13 Re1 Br1B 96.3(5)
C16B Re1 Br1B 171(3)
N2 Re1 Br1B 84.1(4)
N1 Re1 Br1B 95.9(3)
C16A Re1 Br1A 177.9(2)
C14 Re1 Br1A 93.67(16)
C13 Re1 Br1A 91.84(17)
N2 Re1 Br1A 87.70(11)
N1 Re1 Br1A 81.76(11)

loop_
_geom_bond_atom_site_label_1
_geom_bond_atom_site_label_2
_geom_bond_distance
C1 N2 1.349(6)
C1 C2 1.392(7)
C2 C3 1.386(8)
C3 C4 1.388(7)
C3 C12 1.508(7)
C4 C5 1.396(7)
C5 N2 1.354(7)
C5 C6 1.473(6)
C6 N1 1.356(6)
C6 C10 1.392(7)
C7 N1 1.345(6)
C7 C8 1.398(7)
C8 C9 1.382(8)
C9 C10 1.402(7)
C9 C11 1.500(7)
C11 P2 1.792(5)
C12 P1 1.801(5)
C13 O4 1.124(7)
C13 Re1 1.943(5)
C14 O5 1.146(7)
C14 Re1 1.923(6)
C17 O10 1.423(10)
C18 O11 1.389(15)
N1 Re1 2.179(4)
N2 Re1 2.169(4)
O1 P1 1.548(4)
O2 P1 1.495(4)
O3 P1 1.548(4)
O7 P2 1.499(4)
O8 P2 1.547(4)
O9 P2 1.544(4)
Br1A Re1 2.6213(7)
C16A O6A 1.141(13)
C16A Re1 1.905(11)
Br1B Re1 2.463(19)
C16B O6B 1.103(10)
C16B Re1 2.022(10)
